data_7211983
loop_
_publ_author_name
'Tominaga, Masahide'
'Katagiri, Kosuke'
'Azumaya, Isao'

_publ_section_title
;
 Hydrogen-bonded networks formed from tri- and tetra-substituted
 adamantanes bearing dimethoxyphenol moieties and their
 1,3,5-trinitrobenzene complexes via charge-transfer interactions
;
_journal_issue 4
_journal_name_full CrystEngComm
_journal_page_first 1164
_journal_paper_doi 10.1039/b917654c
_journal_volume 12
_journal_year 2010
_chemical_formula_sum 'C46 H52 Cl12 O12'
_chemical_formula_weight 1222.28
_chemical_name_systematic
;

?

;
_space_group_IT_number 15
_symmetry_cell_setting monoclinic
_symmetry_space_group_name_Hall '-C 2yc'
_symmetry_space_group_name_H-M 'C 1 2/c 1'
_atom_sites_solution_hydrogens geom
_atom_sites_solution_primary direct
_atom_sites_solution_secondary difmap
_audit_creation_method SHELXL-97
_cell_angle_alpha 90.00
_cell_angle_beta 132.3560(10)
_cell_angle_gamma 90.00
_cell_formula_units_Z 4
_cell_length_a 31.279(3)
_cell_length_b 10.6127(10)
_cell_length_c 22.276(4)
_cell_measurement_reflns_used 7365
_cell_measurement_temperature 120
_cell_measurement_theta_max 26.91
_cell_measurement_theta_min 2.47
_cell_volume 5464.4(12)
_computing_cell_refinement 'APEX2 (Bruker AXS, 2006)'
_computing_data_collection 'APEX2 (Bruker AXS, 2006)'
_computing_data_reduction 'SAINT (Bruker AXS, 2004)'
_computing_molecular_graphics 'XSHEL (Bruker AXS,2002)'
_computing_publication_material 'XCIF (Bruker AXS, 2001)'
_computing_structure_refinement 'SHELXL-97 (Sheldrick, 1997)'
_computing_structure_solution 'SHELXS-97 (Sheldrick, 1997)'
_diffrn_ambient_temperature 120
_diffrn_detector_area_resol_mean 8.333
_diffrn_measured_fraction_theta_full 0.996
_diffrn_measured_fraction_theta_max 0.909
_diffrn_measurement_device_type 'Bruker APEXII CCD area detector'
_diffrn_measurement_method 'phi and omega scans'
_diffrn_radiation_monochromator graphite
_diffrn_radiation_source 'sealed tube'
_diffrn_radiation_type MoK\a
_diffrn_radiation_wavelength 0.71073
_diffrn_reflns_av_R_equivalents 0.0171
_diffrn_reflns_av_sigmaI/netI 0.0233
_diffrn_reflns_limit_h_max 20
_diffrn_reflns_limit_h_min -38
_diffrn_reflns_limit_k_max 12
_diffrn_reflns_limit_k_min -13
_diffrn_reflns_limit_l_max 27
_diffrn_reflns_limit_l_min -23
_diffrn_reflns_number 13020
_diffrn_reflns_theta_full 25.00
_diffrn_reflns_theta_max 27.13
_diffrn_reflns_theta_min 1.76
_diffrn_standards_number 0
_exptl_absorpt_coefficient_mu 0.665
_exptl_absorpt_correction_T_max 0.8005
_exptl_absorpt_correction_T_min 0.7767
_exptl_absorpt_correction_type empirical
_exptl_absorpt_process_details
;
SADABS Sheldrick 1996
;
_exptl_crystal_colour colourless
_exptl_crystal_density_diffrn 1.486
_exptl_crystal_density_meas 0
_exptl_crystal_density_method 'not measured'
_exptl_crystal_description prismatic
_exptl_crystal_F_000 2512
_exptl_crystal_size_max 0.40
_exptl_crystal_size_mid 0.35
_exptl_crystal_size_min 0.35
_refine_diff_density_max 2.169
_refine_diff_density_min -1.563
_refine_diff_density_rms 0.077
_refine_ls_extinction_method none
_refine_ls_goodness_of_fit_ref 1.041
_refine_ls_hydrogen_treatment constr
_refine_ls_matrix_type full
_refine_ls_number_parameters 323
_refine_ls_number_reflns 5515
_refine_ls_number_restraints 0
_refine_ls_restrained_S_all 1.041
_refine_ls_R_factor_all 0.0607
_refine_ls_R_factor_gt 0.0543
_refine_ls_shift/su_max 0.001
_refine_ls_shift/su_mean 0.000
_refine_ls_structure_factor_coef Fsqd
_refine_ls_weighting_details 'calc w=1/[\s^2^(Fo^2^)+(0.0595P)^2^+24.7490P] where P=(Fo^2^+2Fc^2^)/3'
_refine_ls_weighting_scheme calc
_refine_ls_wR_factor_gt 0.1370
_refine_ls_wR_factor_ref 0.1421
_reflns_number_gt 4840
_reflns_number_total 5515
_reflns_threshold_expression >2sigma(I)
_cod_data_source_file b917654c.txt
_cod_data_source_block a0811151kka
_cod_depositor_comments
;
The following automatic conversions were performed:

'_symmetry_cell_setting' value 'Monoclinic' changed to 'monoclinic'
according to /home/saulius/struct/CIF-dictionaries/cif_core.dic
dictionary named 'cif_core.dic' version 2.4.2 from 2011-04-26.

Automatic conversion script
Id: cif_fix_values 1891 2012-01-12 08:04:46Z andrius 
;
_cod_original_cell_volume 5464.5(12)
_cod_original_sg_symbol_H-M 'C2/c '
_cod_database_code 7211983

loop_
_symmetry_equiv_pos_as_xyz
'x, y, z'
'-x, y, -z+1/2'
'x+1/2, y+1/2, z'
'-x+1/2, y+1/2, -z+1/2'
'-x, -y, -z'
'x, -y, z-1/2'
'-x+1/2, -y+1/2, -z'
'x+1/2, -y+1/2, z-1/2'

loop_
_atom_site_label
_atom_site_type_symbol
_atom_site_fract_x
_atom_site_fract_y
_atom_site_fract_z
_atom_site_U_iso_or_equiv
_atom_site_adp_type
_atom_site_occupancy
_atom_site_symmetry_multiplicity
_atom_site_calc_flag
_atom_site_refinement_flags
C21 C 0.5000 0.3713(3) 0.7500 0.0135(6) Uani 1 2 d S
H21A H 0.5171 0.3164 0.7974 0.016 Uiso 0.50 1 calc PR
H21B H 0.4829 0.3164 0.7026 0.016 Uiso 0.50 1 calc PR
Cl11 Cl 0.65533(8) 0.25551(11) 0.18096(7) 0.0988(6) Uani 1 1 d .
Cl12 Cl 0.54397(5) 0.25291(10) 0.01558(10) 0.0787(4) Uani 1 1 d .
Cl8 Cl 0.82126(4) 0.69102(9) 0.12873(7) 0.0527(3) Uani 1 1 d .
Cl9 Cl 0.71364(4) 0.66415(8) 0.09217(7) 0.0508(3) Uani 1 1 d .
Cl7 Cl 0.74757(4) 0.47371(9) 0.03895(5) 0.0471(2) Uani 1 1 d .
Cl10 Cl 0.64484(4) 0.34382(7) 0.05045(5) 0.0374(2) Uani 1 1 d .
C24 C 0.61879(14) 0.2351(3) 0.07898(19) 0.0316(6) Uani 1 1 d .
H24 H 0.6268 0.1481 0.0715 0.038 Uiso 1 1 calc R
C16 C 0.55393(13) 0.0049(3) 0.6741(2) 0.0337(7) Uani 1 1 d .
H16A H 0.5482 -0.0038 0.7121 0.051 Uiso 1 1 calc R
H16B H 0.5526 -0.0785 0.6540 0.051 Uiso 1 1 calc R
H16C H 0.5232 0.0580 0.6283 0.051 Uiso 1 1 calc R
C23 C 0.77241(13) 0.5839(3) 0.11576(19) 0.0319(6) Uani 1 1 d .
H23 H 0.7931 0.5372 0.1679 0.038 Uiso 1 1 calc R
C8 C 0.39513(14) 1.0800(3) 0.59232(18) 0.0301(6) Uani 1 1 d .
H8A H 0.3706 1.0272 0.5947 0.045 Uiso 1 1 calc R
H8B H 0.3811 1.1671 0.5802 0.045 Uiso 1 1 calc R
H8C H 0.4351 1.0771 0.6448 0.045 Uiso 1 1 calc R
C7 C 0.41131(13) 0.5835(3) 0.39104(17) 0.0261(6) Uani 1 1 d .
H7A H 0.4502 0.5509 0.4359 0.039 Uiso 1 1 calc R
H7B H 0.4023 0.5731 0.3398 0.039 Uiso 1 1 calc R
H7C H 0.3830 0.5371 0.3884 0.039 Uiso 1 1 calc R
C15 C 0.75309(12) 0.5193(3) 0.8687(2) 0.0307(6) Uani 1 1 d .
H15A H 0.7213 0.5667 0.8203 0.046 Uiso 1 1 calc R
H15B H 0.7892 0.5381 0.8815 0.046 Uiso 1 1 calc R
H15C H 0.7570 0.5434 0.9147 0.046 Uiso 1 1 calc R
C10 C 0.68743(11) 0.3479(2) 0.82054(15) 0.0205(5) Uani 1 1 d .
C2 C 0.41659(11) 0.7447(2) 0.47059(15) 0.0173(5) Uani 1 1 d .
C14 C 0.61938(11) 0.1788(2) 0.74910(15) 0.0183(5) Uani 1 1 d .
C19 C 0.52026(10) 0.5367(2) 0.69244(14) 0.0143(5) Uani 1 1 d .
H19A H 0.5504 0.5907 0.7026 0.017 Uiso 1 1 calc R
H19B H 0.5035 0.4833 0.6446 0.017 Uiso 1 1 calc R
C22 C 0.57437(10) 0.5357(2) 0.84179(14) 0.0140(5) Uani 1 1 d .
H22A H 0.5918 0.4817 0.8897 0.017 Uiso 1 1 calc R
H22B H 0.6054 0.5890 0.8539 0.017 Uiso 1 1 calc R
C9 C 0.67305(11) 0.2290(2) 0.78591(15) 0.0197(5) Uani 1 1 d .
C6 C 0.40842(10) 0.9107(2) 0.53497(15) 0.0177(5) Uani 1 1 d .
C12 C 0.59386(10) 0.3690(2) 0.77969(13) 0.0145(5) Uani 1 1 d .
C5 C 0.43022(10) 0.8307(2) 0.59938(14) 0.0171(5) Uani 1 1 d .
H5 H 0.4344 0.8608 0.6433 0.021 Uiso 1 1 calc R
C13 C 0.58019(10) 0.2481(2) 0.74603(15) 0.0173(5) Uani 1 1 d .
H13 H 0.5435 0.2128 0.7206 0.021 Uiso 1 1 calc R
C20 C 0.54815(10) 0.4519(2) 0.76712(14) 0.0134(5) Uani 1 1 d .
C11 C 0.64859(10) 0.4176(2) 0.81810(14) 0.0178(5) Uani 1 1 d .
H11 H 0.6593 0.4986 0.8426 0.021 Uiso 1 1 calc R
C3 C 0.43829(10) 0.6643(2) 0.53495(14) 0.0163(5) Uani 1 1 d .
H3 H 0.4479 0.5799 0.5339 0.020 Uiso 1 1 calc R
C1 C 0.40220(10) 0.8686(2) 0.47037(14) 0.0172(5) Uani 1 1 d .
C4 C 0.44613(10) 0.7067(2) 0.60099(14) 0.0145(5) Uani 1 1 d .
C17 C 0.47248(10) 0.6204(2) 0.67416(13) 0.0135(4) Uani 1 1 d .
C18 C 0.5000 0.7005(3) 0.7500 0.0146(6) Uani 1 2 d S
H18A H 0.4700 0.7555 0.7395 0.018 Uiso 0.50 1 calc PR
H18B H 0.5300 0.7555 0.7605 0.018 Uiso 0.50 1 calc PR
O5 O 0.74122(8) 0.38776(19) 0.85353(14) 0.0313(5) Uani 1 1 d .
O4 O 0.70930(8) 0.16047(18) 0.78393(13) 0.0270(4) Uani 1 1 d .
H4 H 0.7403 0.2004 0.8081 0.040 Uiso 1 1 calc R
O2 O 0.40905(9) 0.71400(17) 0.40414(11) 0.0237(4) Uani 1 1 d .
O6 O 0.60908(8) 0.06199(17) 0.71490(12) 0.0245(4) Uani 1 1 d .
O3 O 0.39309(9) 1.03427(17) 0.53011(11) 0.0247(4) Uani 1 1 d .
O1 O 0.38170(9) 0.95071(17) 0.40855(11) 0.0227(4) Uani 1 1 d .
H1 H 0.3771 0.9124 0.3715 0.034 Uiso 1 1 calc R

loop_
_atom_site_aniso_label
_atom_site_aniso_U_11
_atom_site_aniso_U_22
_atom_site_aniso_U_33
_atom_site_aniso_U_23
_atom_site_aniso_U_13
_atom_site_aniso_U_12
C21 0.0151(15) 0.0136(15) 0.0129(15) 0.000 0.0099(13) 0.000
Cl11 0.1983(17) 0.0449(6) 0.0530(6) -0.0183(5) 0.0846(9) -0.0400(8)
Cl12 0.0479(6) 0.0416(5) 0.1473(12) -0.0107(6) 0.0661(7) -0.0051(4)
Cl8 0.0425(5) 0.0377(5) 0.0863(7) -0.0002(4) 0.0468(5) -0.0062(4)
Cl9 0.0345(4) 0.0368(4) 0.0807(7) 0.0067(4) 0.0386(5) 0.0053(3)
Cl7 0.0527(5) 0.0505(5) 0.0403(5) -0.0071(4) 0.0322(4) -0.0110(4)
Cl10 0.0434(4) 0.0267(4) 0.0475(5) 0.0014(3) 0.0328(4) -0.0011(3)
C24 0.0388(16) 0.0210(14) 0.0379(16) -0.0039(12) 0.0270(15) -0.0040(12)
C16 0.0268(14) 0.0257(15) 0.0472(18) -0.0136(13) 0.0244(14) -0.0059(12)
C23 0.0276(14) 0.0275(15) 0.0383(16) 0.0053(13) 0.0212(13) 0.0015(12)
C8 0.0517(18) 0.0196(13) 0.0326(15) 0.0013(11) 0.0339(15) 0.0078(12)
C7 0.0445(16) 0.0174(13) 0.0237(13) 0.0007(10) 0.0259(13) 0.0054(11)
C15 0.0230(13) 0.0243(14) 0.0433(17) -0.0007(12) 0.0217(13) -0.0033(11)
C10 0.0147(11) 0.0232(13) 0.0210(12) 0.0019(10) 0.0110(10) 0.0010(10)
C2 0.0205(12) 0.0185(12) 0.0160(11) 0.0006(9) 0.0136(10) 0.0010(9)
C14 0.0209(12) 0.0169(12) 0.0174(11) 0.0015(9) 0.0130(10) 0.0027(9)
C19 0.0162(11) 0.0158(11) 0.0137(11) 0.0002(9) 0.0112(9) 0.0010(9)
C22 0.0145(11) 0.0155(11) 0.0132(11) -0.0012(9) 0.0098(9) -0.0009(9)
C9 0.0187(12) 0.0216(12) 0.0209(12) 0.0053(10) 0.0141(11) 0.0070(10)
C6 0.0195(12) 0.0149(11) 0.0198(12) 0.0002(9) 0.0137(10) 0.0018(9)
C12 0.0158(11) 0.0175(11) 0.0114(10) 0.0024(9) 0.0097(9) 0.0017(9)
C5 0.0205(12) 0.0180(12) 0.0156(11) -0.0005(9) 0.0133(10) 0.0013(9)
C13 0.0177(11) 0.0169(12) 0.0190(12) 0.0011(9) 0.0131(10) 0.0008(9)
C20 0.0147(11) 0.0135(11) 0.0130(10) 0.0000(9) 0.0097(9) -0.0001(9)
C11 0.0181(11) 0.0174(12) 0.0171(11) -0.0004(9) 0.0115(10) 0.0003(9)
C3 0.0201(12) 0.0144(11) 0.0169(11) 0.0013(9) 0.0135(10) 0.0025(9)
C1 0.0192(12) 0.0174(12) 0.0163(11) 0.0036(9) 0.0125(10) 0.0017(9)
C4 0.0143(11) 0.0163(11) 0.0136(11) 0.0014(9) 0.0097(9) -0.0002(9)
C17 0.0157(11) 0.0141(11) 0.0118(10) 0.0007(9) 0.0098(9) 0.0007(9)
C18 0.0177(16) 0.0141(15) 0.0129(15) 0.000 0.0106(14) 0.000
O5 0.0200(9) 0.0239(10) 0.0495(13) -0.0052(9) 0.0232(10) -0.0015(8)
O4 0.0224(9) 0.0240(10) 0.0401(12) -0.0004(8) 0.0233(9) 0.0036(8)
O2 0.0415(11) 0.0173(9) 0.0207(9) 0.0038(7) 0.0243(9) 0.0077(8)
O6 0.0221(9) 0.0192(9) 0.0325(10) -0.0057(8) 0.0185(9) 0.0003(7)
O3 0.0407(11) 0.0157(9) 0.0234(9) 0.0035(7) 0.0239(9) 0.0085(8)
O1 0.0372(11) 0.0166(9) 0.0203(9) 0.0052(7) 0.0218(9) 0.0070(8)

loop_
_atom_type_symbol
_atom_type_description
_atom_type_scat_dispersion_real
_atom_type_scat_dispersion_imag
_atom_type_scat_source
C C 0.0033 0.0016 'International Tables Vol C Tables 4.2.6.8 and 6.1.1.4'
H H 0.0000 0.0000 'International Tables Vol C Tables 4.2.6.8 and 6.1.1.4'
O O 0.0106 0.0060 'International Tables Vol C Tables 4.2.6.8 and 6.1.1.4'
Cl Cl 0.1484 0.1585 'International Tables Vol C Tables 4.2.6.8 and 6.1.1.4'

loop_
_geom_angle_atom_site_label_1
_geom_angle_atom_site_label_2
_geom_angle_atom_site_label_3
_geom_angle
_geom_angle_site_symmetry_1
_geom_angle_site_symmetry_3
C20 C21 C20 112.6(3) . 2_656
C20 C21 H21A 109.1 . .
C20 C21 H21A 109.1 2_656 .
C20 C21 H21B 109.1 . .
C20 C21 H21B 109.1 2_656 .
H21A C21 H21B 107.8 . .
Cl11 C24 Cl12 112.72(19) . .
Cl11 C24 Cl10 109.51(17) . .
Cl12 C24 Cl10 109.34(18) . .
Cl11 C24 H24 108.4 . .
Cl12 C24 H24 108.4 . .
Cl10 C24 H24 108.4 . .
O6 C16 H16A 109.5 . .
O6 C16 H16B 109.5 . .
H16A C16 H16B 109.5 . .
O6 C16 H16C 109.5 . .
H16A C16 H16C 109.5 . .
H16B C16 H16C 109.5 . .
Cl9 C23 Cl7 110.10(17) . .
Cl9 C23 Cl8 110.66(17) . .
Cl7 C23 Cl8 110.66(18) . .
Cl9 C23 H23 108.4 . .
Cl7 C23 H23 108.4 . .
Cl8 C23 H23 108.4 . .
O3 C8 H8A 109.5 . .
O3 C8 H8B 109.5 . .
H8A C8 H8B 109.5 . .
O3 C8 H8C 109.5 . .
H8A C8 H8C 109.5 . .
H8B C8 H8C 109.5 . .
O2 C7 H7A 109.5 . .
O2 C7 H7B 109.5 . .
H7A C7 H7B 109.5 . .
O2 C7 H7C 109.5 . .
H7A C7 H7C 109.5 . .
H7B C7 H7C 109.5 . .
O5 C15 H15A 109.5 . .
O5 C15 H15B 109.5 . .
H15A C15 H15B 109.5 . .
O5 C15 H15C 109.5 . .
H15A C15 H15C 109.5 . .
H15B C15 H15C 109.5 . .
O5 C10 C9 113.5(2) . .
O5 C10 C11 125.5(2) . .
C9 C10 C11 121.0(2) . .
O2 C2 C1 113.7(2) . .
O2 C2 C3 125.2(2) . .
C1 C2 C3 121.1(2) . .
O6 C14 C9 114.4(2) . .
O6 C14 C13 125.4(2) . .
C9 C14 C13 120.1(2) . .
C17 C19 C20 111.39(18) . .
C17 C19 H19A 109.3 . .
C20 C19 H19A 109.3 . .
C17 C19 H19B 109.3 . .
C20 C19 H19B 109.3 . .
H19A C19 H19B 108.0 . .
C17 C22 C20 110.75(18) 2_656 .
C17 C22 H22A 109.5 2_656 .
C20 C22 H22A 109.5 . .
C17 C22 H22B 109.5 2_656 .
C20 C22 H22B 109.5 . .
H22A C22 H22B 108.1 . .
O4 C9 C14 118.3(2) . .
O4 C9 C10 122.3(2) . .
C14 C9 C10 119.3(2) . .
O3 C6 C5 124.5(2) . .
O3 C6 C1 115.3(2) . .
C5 C6 C1 120.2(2) . .
C11 C12 C13 118.2(2) . .
C11 C12 C20 120.4(2) . .
C13 C12 C20 121.1(2) . .
C6 C5 C4 121.4(2) . .
C6 C5 H5 119.3 . .
C4 C5 H5 119.3 . .
C14 C13 C12 121.1(2) . .
C14 C13 H13 119.4 . .
C12 C13 H13 119.4 . .
C12 C20 C21 111.24(19) . .
C12 C20 C19 108.14(18) . .
C21 C20 C19 107.97(17) . .
C12 C20 C22 112.30(18) . .
C21 C20 C22 107.89(17) . .
C19 C20 C22 109.20(19) . .
C10 C11 C12 120.3(2) . .
C10 C11 H11 119.9 . .
C12 C11 H11 119.9 . .
C2 C3 C4 120.5(2) . .
C2 C3 H3 119.8 . .
C4 C3 H3 119.8 . .
O1 C1 C2 122.5(2) . .
O1 C1 C6 118.7(2) . .
C2 C1 C6 118.8(2) . .
C3 C4 C5 118.1(2) . .
C3 C4 C17 120.9(2) . .
C5 C4 C17 121.0(2) . .
C18 C17 C4 109.8(2) . .
C18 C17 C19 107.69(17) . .
C4 C17 C19 110.85(18) . .
C18 C17 C22 108.51(17) . 2_656
C4 C17 C22 110.81(18) . 2_656
C19 C17 C22 109.06(19) . 2_656
C17 C18 C17 112.8(3) . 2_656
C17 C18 H18A 109.0 . .
C17 C18 H18A 109.0 2_656 .
C17 C18 H18B 109.0 . .
C17 C18 H18B 109.0 2_656 .
H18A C18 H18B 107.8 . .
C10 O5 C15 117.3(2) . .
C9 O4 H4 109.5 . .
C2 O2 C7 117.1(2) . .
C14 O6 C16 117.7(2) . .
C6 O3 C8 117.5(2) . .
C1 O1 H1 109.5 . .

loop_
_geom_bond_atom_site_label_1
_geom_bond_atom_site_label_2
_geom_bond_distance
_geom_bond_site_symmetry_2
C21 C20 1.539(3) .
C21 C20 1.539(3) 2_656
C21 H21A 0.9900 .
C21 H21B 0.9900 .
Cl11 C24 1.737(3) .
Cl12 C24 1.748(3) .
Cl8 C23 1.765(3) .
Cl9 C23 1.755(3) .
Cl7 C23 1.763(3) .
Cl10 C24 1.760(3) .
C24 H24 1.0000 .
C16 O6 1.434(3) .
C16 H16A 0.9800 .
C16 H16B 0.9800 .
C16 H16C 0.9800 .
C23 H23 1.0000 .
C8 O3 1.429(3) .
C8 H8A 0.9800 .
C8 H8B 0.9800 .
C8 H8C 0.9800 .
C7 O2 1.426(3) .
C7 H7A 0.9800 .
C7 H7B 0.9800 .
C7 H7C 0.9800 .
C15 O5 1.425(3) .
C15 H15A 0.9800 .
C15 H15B 0.9800 .
C15 H15C 0.9800 .
C10 O5 1.372(3) .
C10 C9 1.386(4) .
C10 C11 1.392(4) .
C2 O2 1.372(3) .
C2 C1 1.389(3) .
C2 C3 1.390(3) .
C14 O6 1.375(3) .
C14 C9 1.385(4) .
C14 C13 1.391(3) .
C19 C17 1.539(3) .
C19 C20 1.544(3) .
C19 H19A 0.9900 .
C19 H19B 0.9900 .
C22 C17 1.543(3) 2_656
C22 C20 1.547(3) .
C22 H22A 0.9900 .
C22 H22B 0.9900 .
C9 O4 1.373(3) .
C6 O3 1.375(3) .
C6 C5 1.388(3) .
C6 C1 1.390(3) .
C12 C11 1.398(3) .
C12 C13 1.399(3) .
C12 C20 1.536(3) .
C5 C4 1.399(3) .
C5 H5 0.9500 .
C13 H13 0.9500 .
C11 H11 0.9500 .
C3 C4 1.393(3) .
C3 H3 0.9500 .
C1 O1 1.370(3) .
C4 C17 1.538(3) .
C17 C18 1.536(3) .
C17 C22 1.543(3) 2_656
C18 C17 1.536(3) 2_656
C18 H18A 0.9900 .
C18 H18B 0.9900 .
O4 H4 0.8400 .
O1 H1 0.8400 .

loop_
_geom_hbond_atom_site_label_D
_geom_hbond_atom_site_label_H
_geom_hbond_atom_site_label_A
_geom_hbond_distance_DH
_geom_hbond_distance_HA
_geom_hbond_distance_DA
_geom_hbond_angle_DHA
_geom_hbond_site_symmetry_A
O1 H1 O6 0.84 2.26 2.955(3) 140.7 5_666
O4 H4 Cl10 0.84 2.79 3.427(2) 133.6 7_656

loop_
_geom_torsion_atom_site_label_1
_geom_torsion_atom_site_label_2
_geom_torsion_atom_site_label_3
_geom_torsion_atom_site_label_4
_geom_torsion
_geom_torsion_site_symmetry_1
_geom_torsion_site_symmetry_4
O6 C14 C9 O4 0.8(3) . .
C13 C14 C9 O4 -176.6(2) . .
O6 C14 C9 C10 178.3(2) . .
C13 C14 C9 C10 0.9(4) . .
O5 C10 C9 O4 -1.3(4) . .
C11 C10 C9 O4 176.8(2) . .
O5 C10 C9 C14 -178.8(2) . .
C11 C10 C9 C14 -0.6(4) . .
O3 C6 C5 C4 -178.5(2) . .
C1 C6 C5 C4 -0.3(4) . .
O6 C14 C13 C12 -177.1(2) . .
C9 C14 C13 C12 0.0(4) . .
C11 C12 C13 C14 -1.2(3) . .
C20 C12 C13 C14 172.3(2) . .
C11 C12 C20 C21 -161.66(19) . .
C13 C12 C20 C21 24.9(3) . .
C11 C12 C20 C19 79.9(3) . .
C13 C12 C20 C19 -93.5(3) . .
C11 C12 C20 C22 -40.6(3) . .
C13 C12 C20 C22 146.0(2) . .
C20 C21 C20 C12 -177.1(2) 2_656 .
C20 C21 C20 C19 -58.63(14) 2_656 .
C20 C21 C20 C22 59.27(14) 2_656 .
C17 C19 C20 C12 178.34(18) . .
C17 C19 C20 C21 57.9(2) . .
C17 C19 C20 C22 -59.2(2) . .
C17 C22 C20 C12 178.25(18) 2_656 .
C17 C22 C20 C21 -58.8(2) 2_656 .
C17 C22 C20 C19 58.3(2) 2_656 .
O5 C10 C11 C12 177.3(2) . .
C9 C10 C11 C12 -0.7(4) . .
C13 C12 C11 C10 1.6(4) . .
C20 C12 C11 C10 -172.0(2) . .
O2 C2 C3 C4 177.7(2) . .
C1 C2 C3 C4 0.0(4) . .
O2 C2 C1 O1 0.9(3) . .
C3 C2 C1 O1 178.8(2) . .
O2 C2 C1 C6 -179.6(2) . .
C3 C2 C1 C6 -1.7(4) . .
O3 C6 C1 O1 -0.2(3) . .
C5 C6 C1 O1 -178.6(2) . .
O3 C6 C1 C2 -179.8(2) . .
C5 C6 C1 C2 1.8(4) . .
C2 C3 C4 C5 1.5(3) . .
C2 C3 C4 C17 -177.4(2) . .
C6 C5 C4 C3 -1.4(4) . .
C6 C5 C4 C17 177.6(2) . .
C3 C4 C17 C18 155.73(19) . .
C5 C4 C17 C18 -23.2(3) . .
C3 C4 C17 C19 36.8(3) . .
C5 C4 C17 C19 -142.1(2) . .
C3 C4 C17 C22 -84.4(3) . 2_656
C5 C4 C17 C22 96.7(3) . 2_656
C20 C19 C17 C18 58.4(2) . .
C20 C19 C17 C4 178.59(19) . .
C20 C19 C17 C22 -59.1(2) . 2_656
C4 C17 C18 C17 -179.8(2) . 2_656
C19 C17 C18 C17 -58.96(14) . 2_656
C22 C17 C18 C17 58.97(14) 2_656 2_656
C9 C10 O5 C15 162.1(2) . .
C11 C10 O5 C15 -16.0(4) . .
C1 C2 O2 C7 -167.5(2) . .
C3 C2 O2 C7 14.7(4) . .
C9 C14 O6 C16 -178.7(2) . .
C13 C14 O6 C16 -1.5(4) . .
C5 C6 O3 C8 -5.6(4) . .
C1 C6 O3 C8 176.1(2) . .
